data_7127671
loop_
_publ_author_name
'Dai, Ling'
'Yu, Shuling'
'Shao, Yinlin'
'Li, Renhao'
'Chen, Zhongyan'
'Lv, Ningning'
'Chen, Jiuxi'

_publ_section_title
;
 Palladium-catalyzed C-H activation of simple arenes and cascade reaction
 with nitriles: access to 2,4,5-trisubstituted oxazoles.
;
_journal_issue 11
_journal_name_full 'Chemical communications (Cambridge, England)'
_journal_page_first 1376
_journal_page_last 1379
_journal_paper_doi 10.1039/d0cc07547g
_journal_volume 57
_journal_year 2021
_chemical_formula_sum 'C24 H21 N O'
_chemical_formula_weight 339.42
_space_group_crystal_system monoclinic
_space_group_IT_number 15
_space_group_name_Hall '-C 2yc'
_space_group_name_H-M_alt 'C 1 2/c 1'
_atom_sites_solution_hydrogens geom
_audit_creation_method SHELXL-2013
_audit_update_record
;
2020-09-18 deposited with the CCDC.	2020-12-21 downloaded from the CCDC.
;
_cell_angle_alpha 90
_cell_angle_beta 100.296(2)
_cell_angle_gamma 90
_cell_formula_units_Z 8
_cell_length_a 22.6175(15)
_cell_length_b 14.6158(8)
_cell_length_c 11.7728(7)
_cell_measurement_reflns_used 6501
_cell_measurement_temperature 293(2)
_cell_measurement_theta_max 51.908
_cell_measurement_theta_min 4.602
_cell_volume 3829.1(4)
_computing_cell_refinement 'Bruker SAINT'
_computing_data_collection 'Bruker APEX2'
_computing_data_reduction 'Bruker SAINT'
_computing_molecular_graphics 'Bruker SHELXTL'
_computing_publication_material 'Bruker SHELXTL'
_computing_structure_refinement 'SHELXL-2013 (Sheldrick, 2013)'
_computing_structure_solution 'SHELXS-97 (Sheldrick 2008)'
_diffrn_ambient_temperature 293(2)
_diffrn_measured_fraction_theta_full 0.997
_diffrn_measured_fraction_theta_max 0.997
_diffrn_measurement_device_type 'Bruker APEX-II CCD'
_diffrn_measurement_method '\f and \w scans'
_diffrn_radiation_type MoK\a
_diffrn_radiation_wavelength 0.71073
_diffrn_reflns_av_R_equivalents 0.0371
_diffrn_reflns_av_unetI/netI 0.0304
_diffrn_reflns_Laue_measured_fraction_full 0.997
_diffrn_reflns_Laue_measured_fraction_max 0.997
_diffrn_reflns_limit_h_max 27
_diffrn_reflns_limit_h_min -27
_diffrn_reflns_limit_k_max 18
_diffrn_reflns_limit_k_min -18
_diffrn_reflns_limit_l_max 13
_diffrn_reflns_limit_l_min -14
_diffrn_reflns_number 18866
_diffrn_reflns_point_group_measured_fraction_full 0.997
_diffrn_reflns_point_group_measured_fraction_max 0.997
_diffrn_reflns_theta_full 25.242
_diffrn_reflns_theta_max 26.000
_diffrn_reflns_theta_min 1.667
_exptl_absorpt_coefficient_mu 0.071
_exptl_absorpt_correction_T_max 0.7456
_exptl_absorpt_correction_T_min 0.6324
_exptl_absorpt_correction_type multi-scan
_exptl_absorpt_process_details sadabs
_exptl_crystal_colour colorless
_exptl_crystal_density_diffrn 1.178
_exptl_crystal_description prismatic
_exptl_crystal_F_000 1440
_exptl_crystal_size_max 0.200
_exptl_crystal_size_mid 0.150
_exptl_crystal_size_min 0.130
_refine_diff_density_max 0.146
_refine_diff_density_min -0.115
_refine_diff_density_rms 0.028
_refine_ls_extinction_coef 0.0057(8)
_refine_ls_extinction_expression Fc^*^=kFc[1+0.001xFc^2^\l^3^/sin(2\q)]^-1/4^
_refine_ls_extinction_method SHELXL
_refine_ls_goodness_of_fit_ref 1.022
_refine_ls_hydrogen_treatment constr
_refine_ls_matrix_type full
_refine_ls_number_parameters 239
_refine_ls_number_reflns 3769
_refine_ls_number_restraints 0
_refine_ls_restrained_S_all 1.022
_refine_ls_R_factor_all 0.0762
_refine_ls_R_factor_gt 0.0475
_refine_ls_shift/su_max 0.004
_refine_ls_shift/su_mean 0.000
_refine_ls_structure_factor_coef Fsqd
_refine_ls_weighting_details 'w=1/[\s^2^(Fo^2^)+(0.0555P)^2^+1.5668P] where P=(Fo^2^+2Fc^2^)/3'
_refine_ls_weighting_scheme calc
_refine_ls_wR_factor_gt 0.1132
_refine_ls_wR_factor_ref 0.1335
_reflns_Friedel_coverage 0.000
_reflns_number_gt 2627
_reflns_number_total 3769
_reflns_threshold_expression 'I > 2\s(I)'
_cod_data_source_file d0cc07547g2.cif
_cod_data_source_block mo_dd20173_0m
_cod_depositor_comments 'Adding full bibliography for 7127671.cif.'
_cod_original_sg_symbol_H-M 'C 2/c'
_cod_database_code 7127671
_shelx_space_group_comment
; 
The symmetry employed for this shelxl refinement is uniquely defined 
by the following loop, which should always be used as a source of 
symmetry information in preference to the above space-group names. 
They are only intended as comments. 
;
_shelx_estimated_absorpt_t_min 0.986
_shelx_estimated_absorpt_t_max 0.991
_shelxl_version_number 2013-4

loop_
_space_group_symop_operation_xyz
'x, y, z'
'-x, y, -z+1/2'
'x+1/2, y+1/2, z'
'-x+1/2, y+1/2, -z+1/2'
'-x, -y, -z'
'x, -y, z-1/2'
'-x+1/2, -y+1/2, -z'
'x+1/2, -y+1/2, z-1/2'

loop_
_atom_site_label
_atom_site_type_symbol
_atom_site_fract_x
_atom_site_fract_y
_atom_site_fract_z
_atom_site_U_iso_or_equiv
_atom_site_adp_type
_atom_site_occupancy
_atom_site_site_symmetry_order
_atom_site_calc_flag
_atom_site_refinement_flags_posn
_atom_site_refinement_flags_adp
_atom_site_refinement_flags_occupancy
_atom_site_disorder_assembly
_atom_site_disorder_group
O1 O 0.41136(5) 0.85446(7) 0.25259(10) 0.0572(3) Uani 1 1 d . . . . .
N1 N 0.34584(6) 0.75587(9) 0.15729(12) 0.0588(4) Uani 1 1 d . . . . .
C1 C 0.36745(8) 0.83795(11) 0.15989(14) 0.0550(4) Uani 1 1 d . . . . .
C2 C 0.37749(8) 0.71315(11) 0.25574(14) 0.0535(4) Uani 1 1 d . . . . .
C3 C 0.41756(8) 0.77301(11) 0.31408(14) 0.0531(4) Uani 1 1 d . . . . .
C4 C 0.46085(8) 0.77298(12) 0.42143(14) 0.0564(4) Uani 1 1 d . . . . .
C5 C 0.46919(9) 0.69603(13) 0.49148(16) 0.0682(5) Uani 1 1 d . . . . .
H5 H 0.4482 0.6426 0.4680 0.082 Uiso 1 1 calc R U . . .
C6 C 0.50824(11) 0.69801(17) 0.59527(18) 0.0859(7) Uani 1 1 d . . . . .
H6 H 0.5135 0.6458 0.6412 0.103 Uiso 1 1 calc R U . . .
C7 C 0.53960(10) 0.77596(19) 0.63190(19) 0.0890(7) Uani 1 1 d . . . . .
H7 H 0.5654 0.7770 0.7029 0.107 Uiso 1 1 calc R U . . .
C8 C 0.53273(10) 0.85253(17) 0.56333(19) 0.0862(7) Uani 1 1 d . . . . .
H8 H 0.5543 0.9054 0.5874 0.103 Uiso 1 1 calc R U . . .
C9 C 0.49389(9) 0.85106(14) 0.45877(18) 0.0736(6) Uani 1 1 d . . . . .
H9 H 0.4897 0.9031 0.4125 0.088 Uiso 1 1 calc R U . . .
C10 C 0.34978(8) 0.91230(11) 0.07850(15) 0.0569(4) Uani 1 1 d . . . . .
C11 C 0.37215(9) 1.00005(13) 0.10026(18) 0.0724(6) Uani 1 1 d . . . . .
H11 H 0.3986 1.0128 0.1684 0.087 Uiso 1 1 calc R U . . .
C12 C 0.35499(11) 1.06839(14) 0.0202(2) 0.0856(7) Uani 1 1 d . . . . .
H12 H 0.3696 1.1275 0.0352 0.103 Uiso 1 1 calc R U . . .
C13 C 0.31665(11) 1.04998(16) -0.0809(2) 0.0853(7) Uani 1 1 d . . . . .
H13 H 0.3059 1.0963 -0.1348 0.102 Uiso 1 1 calc R U . . .
C14 C 0.29403(11) 0.96345(16) -0.10294(18) 0.0819(6) Uani 1 1 d . . . . .
H14 H 0.2677 0.9512 -0.1714 0.098 Uiso 1 1 calc R U . . .
C15 C 0.31042(9) 0.89446(13) -0.02305(16) 0.0681(5) Uani 1 1 d . . . . .
H15 H 0.2949 0.8359 -0.0378 0.082 Uiso 1 1 calc R U . . .
C16 C 0.36347(8) 0.61687(11) 0.28054(14) 0.0534(4) Uani 1 1 d . . . . .
C17 C 0.38459(8) 0.54612(12) 0.21872(15) 0.0572(4) Uani 1 1 d . . . . .
C18 C 0.36780(9) 0.45707(12) 0.23865(16) 0.0649(5) Uani 1 1 d . . . . .
H18 H 0.3815 0.4098 0.1973 0.078 Uiso 1 1 calc R U . . .
C19 C 0.33138(8) 0.43606(12) 0.31780(17) 0.0650(5) Uani 1 1 d . . . . .
C20 C 0.31180(8) 0.50686(12) 0.37860(17) 0.0667(5) Uani 1 1 d . . . . .
H20 H 0.2878 0.4936 0.4329 0.080 Uiso 1 1 calc R U . . .
C21 C 0.32661(8) 0.59733(11) 0.36166(15) 0.0605(5) Uani 1 1 d . . . . .
C22 C 0.30248(11) 0.67255(14) 0.4284(2) 0.0875(7) Uani 1 1 d . . . . .
H22A H 0.3354 0.7052 0.4734 0.131 Uiso 1 1 calc R U . . .
H22B H 0.2780 0.6464 0.4787 0.131 Uiso 1 1 calc R U . . .
H22C H 0.2787 0.7139 0.3755 0.131 Uiso 1 1 calc R U . . .
C23 C 0.42433(10) 0.56591(14) 0.13193(17) 0.0779(6) Uani 1 1 d . . . . .
H23A H 0.4018 0.5987 0.0678 0.117 Uiso 1 1 calc R U . . .
H23B H 0.4386 0.5094 0.1052 0.117 Uiso 1 1 calc R U . . .
H23C H 0.4579 0.6023 0.1674 0.117 Uiso 1 1 calc R U . . .
C24 C 0.31340(10) 0.33860(13) 0.3373(2) 0.0898(7) Uani 1 1 d . . . . .
H24A H 0.3218 0.3007 0.2756 0.135 Uiso 1 1 calc R U . . .
H24B H 0.2712 0.3363 0.3395 0.135 Uiso 1 1 calc R U . . .
H24C H 0.3357 0.3169 0.4093 0.135 Uiso 1 1 calc R U . . .

loop_
_atom_site_aniso_label
_atom_site_aniso_U_11
_atom_site_aniso_U_22
_atom_site_aniso_U_33
_atom_site_aniso_U_23
_atom_site_aniso_U_13
_atom_site_aniso_U_12
O1 0.0641(8) 0.0489(6) 0.0590(7) 0.0082(5) 0.0124(6) -0.0014(5)
N1 0.0663(9) 0.0515(8) 0.0572(8) 0.0091(7) 0.0071(7) 0.0004(7)
C1 0.0589(11) 0.0526(10) 0.0540(10) 0.0066(8) 0.0114(8) 0.0020(8)
C2 0.0583(10) 0.0502(9) 0.0526(9) 0.0076(8) 0.0112(8) 0.0030(8)
C3 0.0574(10) 0.0499(9) 0.0535(9) 0.0080(8) 0.0140(8) 0.0030(8)
C4 0.0544(10) 0.0635(11) 0.0532(10) 0.0031(8) 0.0153(8) 0.0051(8)
C5 0.0745(13) 0.0708(12) 0.0581(11) 0.0060(9) 0.0087(10) 0.0072(10)
C6 0.0906(16) 0.1007(17) 0.0622(13) 0.0140(12) 0.0025(12) 0.0131(13)
C7 0.0693(14) 0.133(2) 0.0614(12) -0.0021(14) 0.0034(11) 0.0010(14)
C8 0.0686(14) 0.1116(18) 0.0763(14) -0.0089(13) 0.0072(12) -0.0193(12)
C9 0.0664(12) 0.0807(14) 0.0728(13) 0.0048(11) 0.0099(10) -0.0101(10)
C10 0.0638(11) 0.0519(10) 0.0579(10) 0.0109(8) 0.0189(9) 0.0078(8)
C11 0.0794(14) 0.0573(11) 0.0811(13) 0.0159(10) 0.0158(11) -0.0018(9)
C12 0.0919(16) 0.0592(12) 0.1107(18) 0.0279(12) 0.0316(15) 0.0029(11)
C13 0.0930(17) 0.0813(15) 0.0878(16) 0.0384(13) 0.0326(14) 0.0244(12)
C14 0.0949(16) 0.0861(15) 0.0646(12) 0.0166(11) 0.0146(11) 0.0255(12)
C15 0.0813(14) 0.0609(11) 0.0629(11) 0.0080(9) 0.0152(10) 0.0135(9)
C16 0.0582(10) 0.0468(9) 0.0538(9) 0.0074(7) 0.0060(8) 0.0008(7)
C17 0.0603(11) 0.0538(10) 0.0554(10) 0.0045(8) 0.0047(8) 0.0021(8)
C18 0.0698(12) 0.0500(10) 0.0719(12) -0.0008(9) 0.0041(10) 0.0050(8)
C19 0.0633(12) 0.0485(10) 0.0788(12) 0.0136(9) 0.0008(10) -0.0006(8)
C20 0.0679(12) 0.0583(11) 0.0760(12) 0.0145(9) 0.0188(10) -0.0017(9)
C21 0.0655(11) 0.0521(10) 0.0655(11) 0.0075(8) 0.0159(9) 0.0014(8)
C22 0.1044(17) 0.0690(13) 0.1018(16) 0.0027(12) 0.0533(14) 0.0043(11)
C23 0.0901(15) 0.0777(13) 0.0704(12) -0.0015(10) 0.0266(11) 0.0027(11)
C24 0.0883(16) 0.0540(12) 0.1251(19) 0.0146(12) 0.0139(14) -0.0081(10)

loop_
_atom_type_symbol
_atom_type_description
_atom_type_scat_dispersion_real
_atom_type_scat_dispersion_imag
_atom_type_scat_source
C C 0.0033 0.0016 'International Tables Vol C Tables 4.2.6.8 and 6.1.1.4'
H H 0.0000 0.0000 'International Tables Vol C Tables 4.2.6.8 and 6.1.1.4'
N N 0.0061 0.0033 'International Tables Vol C Tables 4.2.6.8 and 6.1.1.4'
O O 0.0106 0.0060 'International Tables Vol C Tables 4.2.6.8 and 6.1.1.4'

loop_
_geom_angle_atom_site_label_1
_geom_angle_atom_site_label_2
_geom_angle_atom_site_label_3
_geom_angle
_geom_angle_site_symmetry_1
_geom_angle_site_symmetry_3
_geom_angle_publ_flag
C1 O1 C3 104.93(12) . . ?
C1 N1 C2 105.05(14) . . ?
N1 C1 O1 113.72(14) . . ?
N1 C1 C10 128.18(17) . . ?
O1 C1 C10 118.08(15) . . ?
C3 C2 N1 109.23(14) . . ?
C3 C2 C16 131.30(15) . . ?
N1 C2 C16 119.47(15) . . ?
C2 C3 O1 107.07(14) . . ?
C2 C3 C4 136.55(15) . . ?
O1 C3 C4 116.32(14) . . ?
C5 C4 C9 117.96(18) . . ?
C5 C4 C3 121.05(16) . . ?
C9 C4 C3 120.97(16) . . ?
C6 C5 C4 120.6(2) . . ?
C6 C5 H5 119.7 . . ?
C4 C5 H5 119.7 . . ?
C7 C6 C5 120.8(2) . . ?
C7 C6 H6 119.6 . . ?
C5 C6 H6 119.6 . . ?
C6 C7 C8 119.7(2) . . ?
C6 C7 H7 120.2 . . ?
C8 C7 H7 120.2 . . ?
C7 C8 C9 120.0(2) . . ?
C7 C8 H8 120.0 . . ?
C9 C8 H8 120.0 . . ?
C8 C9 C4 121.0(2) . . ?
C8 C9 H9 119.5 . . ?
C4 C9 H9 119.5 . . ?
C15 C10 C11 119.48(17) . . ?
C15 C10 C1 119.14(16) . . ?
C11 C10 C1 121.38(18) . . ?
C12 C11 C10 119.7(2) . . ?
C12 C11 H11 120.2 . . ?
C10 C11 H11 120.2 . . ?
C13 C12 C11 120.6(2) . . ?
C13 C12 H12 119.7 . . ?
C11 C12 H12 119.7 . . ?
C12 C13 C14 120.19(19) . . ?
C12 C13 H13 119.9 . . ?
C14 C13 H13 119.9 . . ?
C13 C14 C15 119.9(2) . . ?
C13 C14 H14 120.1 . . ?
C15 C14 H14 120.1 . . ?
C10 C15 C14 120.23(19) . . ?
C10 C15 H15 119.9 . . ?
C14 C15 H15 119.9 . . ?
C17 C16 C21 120.23(15) . . ?
C17 C16 C2 119.65(15) . . ?
C21 C16 C2 120.04(15) . . ?
C18 C17 C16 118.47(17) . . ?
C18 C17 C23 120.66(17) . . ?
C16 C17 C23 120.86(16) . . ?
C19 C18 C17 122.41(18) . . ?
C19 C18 H18 118.8 . . ?
C17 C18 H18 118.8 . . ?
C20 C19 C18 117.97(16) . . ?
C20 C19 C24 120.65(19) . . ?
C18 C19 C24 121.38(19) . . ?
C19 C20 C21 122.26(18) . . ?
C19 C20 H20 118.9 . . ?
C21 C20 H20 118.9 . . ?
C20 C21 C16 118.66(17) . . ?
C20 C21 C22 120.04(17) . . ?
C16 C21 C22 121.30(15) . . ?
C21 C22 H22A 109.5 . . ?
C21 C22 H22B 109.5 . . ?
H22A C22 H22B 109.5 . . ?
C21 C22 H22C 109.5 . . ?
H22A C22 H22C 109.5 . . ?
H22B C22 H22C 109.5 . . ?
C17 C23 H23A 109.5 . . ?
C17 C23 H23B 109.5 . . ?
H23A C23 H23B 109.5 . . ?
C17 C23 H23C 109.5 . . ?
H23A C23 H23C 109.5 . . ?
H23B C23 H23C 109.5 . . ?
C19 C24 H24A 109.5 . . ?
C19 C24 H24B 109.5 . . ?
H24A C24 H24B 109.5 . . ?
C19 C24 H24C 109.5 . . ?
H24A C24 H24C 109.5 . . ?
H24B C24 H24C 109.5 . . ?

loop_
_geom_bond_atom_site_label_1
_geom_bond_atom_site_label_2
_geom_bond_distance
_geom_bond_site_symmetry_2
_geom_bond_publ_flag
O1 C1 1.359(2) . ?
O1 C3 1.3873(18) . ?
N1 C1 1.294(2) . ?
N1 C2 1.396(2) . ?
C1 C10 1.457(2) . ?
C2 C3 1.355(2) . ?
C2 C16 1.483(2) . ?
C3 C4 1.454(2) . ?
C4 C5 1.387(2) . ?
C4 C9 1.391(3) . ?
C5 C6 1.374(3) . ?
C5 H5 0.9300 . ?
C6 C7 1.370(3) . ?
C6 H6 0.9300 . ?
C7 C8 1.372(3) . ?
C7 H7 0.9300 . ?
C8 C9 1.379(3) . ?
C8 H8 0.9300 . ?
C9 H9 0.9300 . ?
C10 C15 1.382(3) . ?
C10 C11 1.386(2) . ?
C11 C12 1.380(3) . ?
C11 H11 0.9300 . ?
C12 C13 1.369(3) . ?
C12 H12 0.9300 . ?
C13 C14 1.372(3) . ?
C13 H13 0.9300 . ?
C14 C15 1.384(3) . ?
C14 H14 0.9300 . ?
C15 H15 0.9300 . ?
C16 C17 1.397(2) . ?
C16 C21 1.405(2) . ?
C17 C18 1.388(2) . ?
C17 C23 1.505(3) . ?
C18 C19 1.384(3) . ?
C18 H18 0.9300 . ?
C19 C20 1.376(3) . ?
C19 C24 1.510(2) . ?
C20 C21 1.387(2) . ?
C20 H20 0.9300 . ?
C21 C22 1.509(3) . ?
C22 H22A 0.9600 . ?
C22 H22B 0.9600 . ?
C22 H22C 0.9600 . ?
C23 H23A 0.9600 . ?
C23 H23B 0.9600 . ?
C23 H23C 0.9600 . ?
C24 H24A 0.9600 . ?
C24 H24B 0.9600 . ?
C24 H24C 0.9600 . ?

loop_
_geom_torsion_atom_site_label_1
_geom_torsion_atom_site_label_2
_geom_torsion_atom_site_label_3
_geom_torsion_atom_site_label_4
_geom_torsion
_geom_torsion_site_symmetry_1
_geom_torsion_site_symmetry_2
_geom_torsion_site_symmetry_3
_geom_torsion_site_symmetry_4
_geom_torsion_publ_flag
C2 N1 C1 O1 -0.04(19) . . . . ?
C2 N1 C1 C10 -178.87(16) . . . . ?
C3 O1 C1 N1 0.10(18) . . . . ?
C3 O1 C1 C10 179.07(14) . . . . ?
C1 N1 C2 C3 -0.05(18) . . . . ?
C1 N1 C2 C16 179.48(15) . . . . ?
N1 C2 C3 O1 0.11(18) . . . . ?
C16 C2 C3 O1 -179.35(16) . . . . ?
N1 C2 C3 C4 177.04(18) . . . . ?
C16 C2 C3 C4 -2.4(3) . . . . ?
C1 O1 C3 C2 -0.12(17) . . . . ?
C1 O1 C3 C4 -177.77(14) . . . . ?
C2 C3 C4 C5 1.2(3) . . . . ?
O1 C3 C4 C5 177.91(15) . . . . ?
C2 C3 C4 C9 -176.9(2) . . . . ?
O1 C3 C4 C9 -0.1(2) . . . . ?
C9 C4 C5 C6 1.0(3) . . . . ?
C3 C4 C5 C6 -177.06(17) . . . . ?
C4 C5 C6 C7 0.2(3) . . . . ?
C5 C6 C7 C8 -1.1(4) . . . . ?
C6 C7 C8 C9 0.8(3) . . . . ?
C7 C8 C9 C4 0.5(3) . . . . ?
C5 C4 C9 C8 -1.4(3) . . . . ?
C3 C4 C9 C8 176.71(18) . . . . ?
N1 C1 C10 C15 -8.7(3) . . . . ?
O1 C1 C10 C15 172.52(15) . . . . ?
N1 C1 C10 C11 172.09(18) . . . . ?
O1 C1 C10 C11 -6.7(2) . . . . ?
C15 C10 C11 C12 -0.1(3) . . . . ?
C1 C10 C11 C12 179.08(18) . . . . ?
C10 C11 C12 C13 -0.8(3) . . . . ?
C11 C12 C13 C14 1.1(3) . . . . ?
C12 C13 C14 C15 -0.5(3) . . . . ?
C11 C10 C15 C14 0.7(3) . . . . ?
C1 C10 C15 C14 -178.52(17) . . . . ?
C13 C14 C15 C10 -0.4(3) . . . . ?
C3 C2 C16 C17 -103.8(2) . . . . ?
N1 C2 C16 C17 76.8(2) . . . . ?
C3 C2 C16 C21 79.4(2) . . . . ?
N1 C2 C16 C21 -99.98(19) . . . . ?
C21 C16 C17 C18 0.7(3) . . . . ?
C2 C16 C17 C18 -176.14(15) . . . . ?
C21 C16 C17 C23 -179.72(17) . . . . ?
C2 C16 C17 C23 3.5(3) . . . . ?
C16 C17 C18 C19 -0.4(3) . . . . ?
C23 C17 C18 C19 179.93(17) . . . . ?
C17 C18 C19 C20 -0.4(3) . . . . ?
C17 C18 C19 C24 179.59(18) . . . . ?
C18 C19 C20 C21 1.0(3) . . . . ?
C24 C19 C20 C21 -178.96(18) . . . . ?
C19 C20 C21 C16 -0.8(3) . . . . ?
C19 C20 C21 C22 178.30(19) . . . . ?
C17 C16 C21 C20 -0.1(3) . . . . ?
C2 C16 C21 C20 176.72(16) . . . . ?
C17 C16 C21 C22 -179.14(18) . . . . ?
C2 C16 C21 C22 -2.4(3) . . . . ?
